data_4119472
loop_
_publ_author_name
'Marc-Etienne Moret'
'Limei Zhang'
'Jonas C. Peters'

_publ_section_title
;
 A Polar Copper-Boron One-Electron \s-Bond
;
_journal_name_full 'Journal of the American Chemical Society'
_journal_page_first 3792
_journal_page_last 3795
_journal_paper_doi 10.1021/ja4006578
_journal_volume 135
_journal_year 2013
_chemical_formula_sum 'C64 H94 B Cu K O10 P3'
_chemical_formula_weight 1229.75
_chemical_name_systematic
; 
 ? 
;
_space_group_IT_number 14
_symmetry_cell_setting monoclinic
_symmetry_space_group_name_Hall '-P 2ybc'
_symmetry_space_group_name_H-M 'P 1 21/c 1'
_atom_sites_solution_hydrogens geom
_atom_sites_solution_primary direct
_atom_sites_solution_secondary difmap
_audit_creation_method SHELXL-97
_cell_angle_alpha 90.00
_cell_angle_beta 92.586(2)
_cell_angle_gamma 90.00
_cell_formula_units_Z 4
_cell_length_a 11.3982(5)
_cell_length_b 34.9481(15)
_cell_length_c 16.0773(7)
_cell_measurement_reflns_used 9925
_cell_measurement_temperature 100(2)
_cell_measurement_theta_max 34.90
_cell_measurement_theta_min 2.33
_cell_volume 6397.8(5)
_computing_cell_refinement 'SAINT V7.68A (Bruker-AXS, 2007)'
_computing_data_collection 'APEX2 v2010.7-0 (Bruker-AXS, 2007)'
_computing_data_reduction 'SAINT V7.68A (Bruker-AXS, 2007)'
_computing_molecular_graphics 'Bruker SHELXTL'
_computing_publication_material 'Bruker SHELXTL'
_computing_structure_refinement 'SHELXL-97 (Sheldrick, 2008)'
_computing_structure_solution 'SHELXS-97 (Sheldrick, 2008)'
_diffrn_ambient_temperature 100(2)
_diffrn_detector_area_resol_mean 8.33
_diffrn_measured_fraction_theta_full 1.000
_diffrn_measured_fraction_theta_max 0.954
_diffrn_measurement_device_type 'Bruker KAPPA APEX II'
_diffrn_measurement_method '\w and \f scans'
_diffrn_radiation_monochromator graphite
_diffrn_radiation_source 'fine-focus sealed tube'
_diffrn_radiation_type MoK\a
_diffrn_radiation_wavelength 0.71073
_diffrn_reflns_av_R_equivalents 0.0659
_diffrn_reflns_av_sigmaI/netI 0.0476
_diffrn_reflns_limit_h_max 19
_diffrn_reflns_limit_h_min -18
_diffrn_reflns_limit_k_max 59
_diffrn_reflns_limit_k_min -59
_diffrn_reflns_limit_l_max 27
_diffrn_reflns_limit_l_min -27
_diffrn_reflns_number 242329
_diffrn_reflns_theta_full 25.00
_diffrn_reflns_theta_max 37.48
_diffrn_reflns_theta_min 1.79
_exptl_absorpt_coefficient_mu 0.537
_exptl_absorpt_correction_T_max 0.9634
_exptl_absorpt_correction_T_min 0.8470
_exptl_absorpt_correction_type multi-scan
_exptl_absorpt_process_details 'SADABS v2008/1 (Bruker-AXS, 2001)'
_exptl_crystal_colour black
_exptl_crystal_density_diffrn 1.277
_exptl_crystal_description plate
_exptl_crystal_F_000 2624
_exptl_crystal_size_max 0.32
_exptl_crystal_size_mid 0.20
_exptl_crystal_size_min 0.07
_refine_diff_density_max 0.659
_refine_diff_density_min -0.552
_refine_diff_density_rms 0.075
_refine_ls_extinction_method none
_refine_ls_goodness_of_fit_ref 1.020
_refine_ls_hydrogen_treatment constr
_refine_ls_matrix_type full
_refine_ls_number_parameters 733
_refine_ls_number_reflns 32108
_refine_ls_number_restraints 0
_refine_ls_restrained_S_all 1.020
_refine_ls_R_factor_all 0.0697
_refine_ls_R_factor_gt 0.0411
_refine_ls_shift/su_max 0.004
_refine_ls_shift/su_mean 0.000
_refine_ls_structure_factor_coef Fsqd
_refine_ls_weighting_details 'calc w=1/[\s^2^(Fo^2^)+(0.0366P)^2^+2.5089P] where P=(Fo^2^+2Fc^2^)/3'
_refine_ls_weighting_scheme calc
_refine_ls_wR_factor_gt 0.0854
_refine_ls_wR_factor_ref 0.0952
_reflns_number_gt 23615
_reflns_number_total 32108
_reflns_threshold_expression >2sigma(I)
_cod_data_source_file ja4006578_si_002_3.cif
_cod_data_source_block mem140_0m
_cod_database_code 4119472

loop_
_symmetry_equiv_pos_as_xyz
'x, y, z'
'-x, y+1/2, -z+1/2'
'-x, -y, -z'
'x, -y-1/2, z-1/2'

loop_
_atom_site_label
_atom_site_type_symbol
_atom_site_fract_x
_atom_site_fract_y
_atom_site_fract_z
_atom_site_U_iso_or_equiv
_atom_site_adp_type
_atom_site_occupancy
_atom_site_symmetry_multiplicity
_atom_site_calc_flag
_atom_site_refinement_flags
Cu Cu 0.228336(11) 0.427943(3) 0.261747(8) 0.00965(3) Uani 1 1 d .
P3 P 0.34324(2) 0.432474(7) 0.152947(16) 0.01124(5) Uani 1 1 d .
P2 P 0.31709(2) 0.414169(7) 0.386315(16) 0.01045(5) Uani 1 1 d .
P1 P 0.03471(2) 0.420194(7) 0.237294(16) 0.01083(5) Uani 1 1 d .
C7 C 0.21639(9) 0.34756(3) 0.33003(6) 0.01013(16) Uani 1 1 d .
C13 C 0.36587(9) 0.35823(3) 0.20534(6) 0.01042(16) Uani 1 1 d .
C12 C 0.15792(9) 0.31247(3) 0.34170(7) 0.01337(17) Uani 1 1 d .
H12 H 0.1250 0.2995 0.2942 0.016 Uiso 1 1 calc R
C8 C 0.25920(9) 0.36612(3) 0.40374(6) 0.01172(16) Uani 1 1 d .
C14 C 0.42539(9) 0.38728(3) 0.16244(6) 0.01110(16) Uani 1 1 d .
C2 C 0.02558(9) 0.37583(3) 0.17525(6) 0.01187(16) Uani 1 1 d .
C1 C 0.13180(9) 0.35483(3) 0.17508(6) 0.01120(16) Uani 1 1 d .
C6 C 0.13287(10) 0.32248(3) 0.12239(7) 0.01528(19) Uani 1 1 d .
H6 H 0.2045 0.3090 0.1170 0.018 Uiso 1 1 calc R
C25 C 0.30306(10) 0.43822(3) 0.49039(7) 0.01471(18) Uani 1 1 d .
H25 H 0.3600 0.4265 0.5321 0.018 Uiso 1 1 calc R
C31 C 0.25866(10) 0.42439(3) 0.05102(7) 0.01517(18) Uani 1 1 d .
H31 H 0.1844 0.4112 0.0654 0.018 Uiso 1 1 calc R
C18 C 0.42302(10) 0.32255(3) 0.21214(7) 0.01413(18) Uani 1 1 d .
H18 H 0.3859 0.3024 0.2405 0.017 Uiso 1 1 calc R
C28 C 0.47956(10) 0.40459(3) 0.38330(7) 0.01369(17) Uani 1 1 d .
H28 H 0.4957 0.3991 0.3238 0.016 Uiso 1 1 calc R
C15 C 0.53466(10) 0.38042(3) 0.12906(7) 0.01469(18) Uani 1 1 d .
H15 H 0.5726 0.4003 0.1002 0.018 Uiso 1 1 calc R
B B 0.23741(10) 0.36592(3) 0.23993(7) 0.01045(18) Uani 1 1 d .
C3 C -0.07560(10) 0.36252(3) 0.13154(7) 0.01586(19) Uani 1 1 d .
H3 H -0.1471 0.3763 0.1347 0.019 Uiso 1 1 calc R
C9 C 0.25347(10) 0.34859(3) 0.48203(7) 0.01580(19) Uani 1 1 d .
H9 H 0.2890 0.3607 0.5297 0.019 Uiso 1 1 calc R
C5 C 0.03295(11) 0.30971(3) 0.07817(7) 0.0175(2) Uani 1 1 d .
H5 H 0.0367 0.2875 0.0442 0.021 Uiso 1 1 calc R
C4 C -0.07275(11) 0.32940(3) 0.08362(7) 0.0178(2) Uani 1 1 d .
H4 H -0.1420 0.3203 0.0550 0.021 Uiso 1 1 calc R
C19 C -0.07501(10) 0.45308(3) 0.18187(7) 0.01679(19) Uani 1 1 d .
H19 H -0.1561 0.4451 0.1958 0.020 Uiso 1 1 calc R
C16 C 0.58842(10) 0.34483(3) 0.13760(7) 0.01721(19) Uani 1 1 d .
H16 H 0.6631 0.3404 0.1154 0.021 Uiso 1 1 calc R
C17 C 0.53157(10) 0.31574(3) 0.17902(7) 0.01679(19) Uani 1 1 d .
H17 H 0.5670 0.2912 0.1847 0.020 Uiso 1 1 calc R
C11 C 0.14652(10) 0.29606(3) 0.41982(7) 0.01543(19) Uani 1 1 d .
H11 H 0.1046 0.2727 0.4249 0.019 Uiso 1 1 calc R
C22 C -0.04562(10) 0.40705(3) 0.33270(7) 0.01628(19) Uani 1 1 d .
H22 H 0.0119 0.3932 0.3705 0.020 Uiso 1 1 calc R
C34 C 0.46206(11) 0.46746(3) 0.12594(7) 0.0170(2) Uani 1 1 d .
H34 H 0.4993 0.4587 0.0741 0.020 Uiso 1 1 calc R
C10 C 0.19648(10) 0.31378(3) 0.49052(7) 0.01653(19) Uani 1 1 d .
H10 H 0.1916 0.3022 0.5437 0.020 Uiso 1 1 calc R
C27 C 0.17946(12) 0.43434(4) 0.52066(8) 0.0246(2) Uani 1 1 d .
H27A H 0.1739 0.4479 0.5737 0.037 Uiso 1 1 calc R
H27B H 0.1612 0.4072 0.5285 0.037 Uiso 1 1 calc R
H27C H 0.1234 0.4454 0.4793 0.037 Uiso 1 1 calc R
C36 C 0.41517(13) 0.50827(3) 0.11297(9) 0.0251(3) Uani 1 1 d .
H36A H 0.3588 0.5141 0.1555 0.038 Uiso 1 1 calc R
H36B H 0.3761 0.5103 0.0576 0.038 Uiso 1 1 calc R
H36C H 0.4806 0.5264 0.1175 0.038 Uiso 1 1 calc R
C30 C 0.55676(11) 0.43863(3) 0.40925(8) 0.0196(2) Uani 1 1 d .
H30A H 0.5533 0.4427 0.4694 0.029 Uiso 1 1 calc R
H30B H 0.5285 0.4616 0.3797 0.029 Uiso 1 1 calc R
H30C H 0.6380 0.4335 0.3953 0.029 Uiso 1 1 calc R
C24 C -0.08529(12) 0.44214(4) 0.38051(8) 0.0225(2) Uani 1 1 d .
H24A H -0.1530 0.4539 0.3506 0.034 Uiso 1 1 calc R
H24B H -0.0208 0.4607 0.3854 0.034 Uiso 1 1 calc R
H24C H -0.1075 0.4344 0.4362 0.034 Uiso 1 1 calc R
C29 C 0.52178(11) 0.36957(3) 0.43321(9) 0.0229(2) Uani 1 1 d .
H29A H 0.6060 0.3658 0.4262 0.034 Uiso 1 1 calc R
H29B H 0.4787 0.3469 0.4131 0.034 Uiso 1 1 calc R
H29C H 0.5077 0.3736 0.4923 0.034 Uiso 1 1 calc R
C21 C -0.06557(14) 0.45228(4) 0.08746(8) 0.0262(3) Uani 1 1 d .
H21A H -0.1275 0.4683 0.0614 0.039 Uiso 1 1 calc R
H21B H -0.0746 0.4259 0.0674 0.039 Uiso 1 1 calc R
H21C H 0.0114 0.4621 0.0730 0.039 Uiso 1 1 calc R
C23 C -0.15003(12) 0.37992(4) 0.31664(8) 0.0253(3) Uani 1 1 d .
H23A H -0.1884 0.3752 0.3690 0.038 Uiso 1 1 calc R
H23B H -0.1220 0.3557 0.2943 0.038 Uiso 1 1 calc R
H23C H -0.2063 0.3916 0.2764 0.038 Uiso 1 1 calc R
C35 C 0.55510(12) 0.46866(4) 0.19739(9) 0.0245(2) Uani 1 1 d .
H35A H 0.6191 0.4857 0.1826 0.037 Uiso 1 1 calc R
H35B H 0.5861 0.4428 0.2076 0.037 Uiso 1 1 calc R
H35C H 0.5197 0.4782 0.2478 0.037 Uiso 1 1 calc R
C33 C 0.31860(13) 0.39783(5) -0.00904(8) 0.0297(3) Uani 1 1 d .
H33A H 0.2697 0.3954 -0.0605 0.045 Uiso 1 1 calc R
H33B H 0.3293 0.3726 0.0166 0.045 Uiso 1 1 calc R
H33C H 0.3953 0.4084 -0.0219 0.045 Uiso 1 1 calc R
C32 C 0.22070(13) 0.46091(4) 0.00514(9) 0.0267(3) Uani 1 1 d .
H32A H 0.2876 0.4715 -0.0234 0.040 Uiso 1 1 calc R
H32B H 0.1931 0.4796 0.0452 0.040 Uiso 1 1 calc R
H32C H 0.1571 0.4550 -0.0359 0.040 Uiso 1 1 calc R
C26 C 0.32824(13) 0.48097(3) 0.48344(9) 0.0272(3) Uani 1 1 d .
H26A H 0.2774 0.4920 0.4389 0.041 Uiso 1 1 calc R
H26B H 0.4107 0.4848 0.4706 0.041 Uiso 1 1 calc R
H26C H 0.3128 0.4935 0.5363 0.041 Uiso 1 1 calc R
C20 C -0.05430(16) 0.49434(4) 0.21116(9) 0.0321(3) Uani 1 1 d .
H20A H 0.0267 0.5018 0.2010 0.048 Uiso 1 1 calc R
H20B H -0.0675 0.4961 0.2709 0.048 Uiso 1 1 calc R
H20C H -0.1088 0.5114 0.1804 0.048 Uiso 1 1 calc R
K K 0.24197(2) 0.664249(6) 0.266098(13) 0.01308(4) Uani 1 1 d .
O4 O 0.32241(8) 0.72503(2) 0.37524(5) 0.02037(17) Uani 1 1 d .
O7 O 0.07829(7) 0.72383(2) 0.25270(5) 0.01877(16) Uani 1 1 d .
O6 O 0.26782(8) 0.73075(2) 0.15376(5) 0.01773(15) Uani 1 1 d .
O2 O 0.15533(8) 0.59948(3) 0.33963(5) 0.02042(17) Uani 1 1 d .
O10 O 0.34534(8) 0.66580(2) 0.11027(6) 0.02154(17) Uani 1 1 d .
O9 O 0.21659(8) 0.60221(2) 0.15057(5) 0.01844(16) Uani 1 1 d .
O8 O 0.01605(8) 0.64872(3) 0.18797(5) 0.02099(17) Uani 1 1 d .
O1 O 0.39278(8) 0.60175(2) 0.33323(6) 0.01844(16) Uani 1 1 d .
O5 O 0.47595(8) 0.66861(2) 0.33523(6) 0.02198(18) Uani 1 1 d .
O3 O 0.13618(9) 0.67348(3) 0.41661(5) 0.02438(19) Uani 1 1 d .
C42 C 0.50451(10) 0.60412(3) 0.30708(7) 0.01458(18) Uani 1 1 d .
C37 C 0.55192(10) 0.64132(3) 0.30935(7) 0.01616(19) Uani 1 1 d .
C57 C 0.22509(10) 0.76342(3) 0.19656(7) 0.01620(19) Uani 1 1 d .
H57A H 0.2394 0.7871 0.1646 0.019 Uiso 1 1 calc R
H57B H 0.2651 0.7658 0.2523 0.019 Uiso 1 1 calc R
C51 C 0.42653(11) 0.69470(3) 0.10999(7) 0.01693(19) Uani 1 1 d .
C63 C 0.27163(12) 0.60527(3) 0.07328(7) 0.0188(2) Uani 1 1 d .
H63A H 0.2180 0.6179 0.0316 0.023 Uiso 1 1 calc R
H63B H 0.2907 0.5795 0.0523 0.023 Uiso 1 1 calc R
C56 C 0.38377(10) 0.73050(3) 0.13477(6) 0.01393(18) Uani 1 1 d .
C55 C 0.45746(10) 0.76195(3) 0.13708(7) 0.01593(19) Uani 1 1 d .
H55 H 0.4292 0.7861 0.1546 0.019 Uiso 1 1 calc R
C41 C 0.57179(12) 0.57387(3) 0.28067(8) 0.0208(2) Uani 1 1 d .
H41 H 0.5397 0.5488 0.2780 0.025 Uiso 1 1 calc R
C44 C 0.22555(12) 0.56980(4) 0.37651(9) 0.0254(3) Uani 1 1 d .
H44A H 0.1811 0.5455 0.3755 0.030 Uiso 1 1 calc R
H44B H 0.2469 0.5762 0.4352 0.030 Uiso 1 1 calc R
C49 C 0.43444(12) 0.72175(3) 0.41784(8) 0.0221(2) Uani 1 1 d .
H49A H 0.4289 0.7047 0.4666 0.026 Uiso 1 1 calc R
H49B H 0.4614 0.7472 0.4378 0.026 Uiso 1 1 calc R
C64 C 0.38176(11) 0.62834(3) 0.08617(7) 0.0184(2) Uani 1 1 d .
H64A H 0.4338 0.6168 0.1303 0.022 Uiso 1 1 calc R
H64B H 0.4248 0.6296 0.0341 0.022 Uiso 1 1 calc R
C62 C 0.09709(12) 0.58979(4) 0.14231(8) 0.0235(2) Uani 1 1 d .
H62A H 0.0746 0.5781 0.1954 0.028 Uiso 1 1 calc R
H62B H 0.0899 0.5699 0.0985 0.028 Uiso 1 1 calc R
C43 C 0.33428(11) 0.56556(3) 0.32839(8) 0.0207(2) Uani 1 1 d .
H43A H 0.3853 0.5452 0.3529 0.025 Uiso 1 1 calc R
H43B H 0.3137 0.5589 0.2697 0.025 Uiso 1 1 calc R
C50 C 0.52006(11) 0.70564(3) 0.35880(8) 0.0212(2) Uani 1 1 d .
H50A H 0.5251 0.7223 0.3093 0.025 Uiso 1 1 calc R
H50B H 0.5992 0.7035 0.3864 0.025 Uiso 1 1 calc R
C60 C -0.05161(11) 0.68214(4) 0.16949(9) 0.0250(3) Uani 1 1 d .
H60A H -0.1353 0.6753 0.1593 0.030 Uiso 1 1 calc R
H60B H -0.0236 0.6947 0.1189 0.030 Uiso 1 1 calc R
C54 C 0.57330(11) 0.75828(3) 0.11369(7) 0.0195(2) Uani 1 1 d .
H54 H 0.6235 0.7800 0.1145 0.023 Uiso 1 1 calc R
C52 C 0.54178(12) 0.69105(4) 0.08823(8) 0.0217(2) Uani 1 1 d .
H52 H 0.5712 0.6668 0.0725 0.026 Uiso 1 1 calc R
C40 C 0.68688(12) 0.58035(4) 0.25800(8) 0.0259(3) Uani 1 1 d .
H40 H 0.7334 0.5596 0.2404 0.031 Uiso 1 1 calc R
C53 C 0.61501(11) 0.72316(4) 0.08945(8) 0.0222(2) Uani 1 1 d .
H53 H 0.6939 0.7208 0.0735 0.027 Uiso 1 1 calc R
C59 C -0.03813(11) 0.70886(4) 0.24302(9) 0.0235(2) Uani 1 1 d .
H59A H -0.0944 0.7303 0.2354 0.028 Uiso 1 1 calc R
H59B H -0.0574 0.6949 0.2943 0.028 Uiso 1 1 calc R
C46 C 0.09927(13) 0.63910(4) 0.45553(8) 0.0288(3) Uani 1 1 d .
H46A H 0.0332 0.6446 0.4916 0.035 Uiso 1 1 calc R
H46B H 0.1648 0.6283 0.4907 0.035 Uiso 1 1 calc R
C61 C 0.01369(12) 0.62215(4) 0.12022(8) 0.0256(3) Uani 1 1 d .
H61A H 0.0378 0.6351 0.0689 0.031 Uiso 1 1 calc R
H61B H -0.0669 0.6121 0.1101 0.031 Uiso 1 1 calc R
C39 C 0.73339(12) 0.61675(4) 0.26096(8) 0.0260(3) Uani 1 1 d .
H39 H 0.8120 0.6209 0.2459 0.031 Uiso 1 1 calc R
C38 C 0.66536(11) 0.64757(4) 0.28602(8) 0.0214(2) Uani 1 1 d .
H38 H 0.6971 0.6727 0.2870 0.026 Uiso 1 1 calc R
C58 C 0.09602(11) 0.75731(4) 0.20455(9) 0.0223(2) Uani 1 1 d .
H58A H 0.0613 0.7797 0.2319 0.027 Uiso 1 1 calc R
H58B H 0.0570 0.7544 0.1486 0.027 Uiso 1 1 calc R
C48 C 0.23010(13) 0.73433(4) 0.42947(8) 0.0272(3) Uani 1 1 d .
H48A H 0.1642 0.7460 0.3962 0.033 Uiso 1 1 calc R
H48B H 0.2594 0.7536 0.4706 0.033 Uiso 1 1 calc R
C45 C 0.06123(12) 0.61078(4) 0.38936(9) 0.0266(3) Uani 1 1 d .
H45A H 0.0285 0.5879 0.4161 0.032 Uiso 1 1 calc R
H45B H -0.0018 0.6223 0.3531 0.032 Uiso 1 1 calc R
C47 C 0.18532(13) 0.70000(4) 0.47524(8) 0.0289(3) Uani 1 1 d .
H47A H 0.2506 0.6878 0.5082 0.035 Uiso 1 1 calc R
H47B H 0.1249 0.7081 0.5140 0.035 Uiso 1 1 calc R

loop_
_atom_site_aniso_label
_atom_site_aniso_U_11
_atom_site_aniso_U_22
_atom_site_aniso_U_33
_atom_site_aniso_U_23
_atom_site_aniso_U_13
_atom_site_aniso_U_12
Cu 0.01009(6) 0.00895(5) 0.00992(5) 0.00021(4) 0.00052(4) 0.00046(4)
P3 0.01354(12) 0.00922(10) 0.01114(10) 0.00101(8) 0.00244(9) 0.00129(8)
P2 0.01103(11) 0.00988(10) 0.01032(10) 0.00014(8) -0.00073(8) -0.00193(8)
P1 0.01018(11) 0.01136(10) 0.01090(10) 0.00081(8) -0.00001(8) 0.00169(8)
C7 0.0080(4) 0.0096(4) 0.0127(4) 0.0007(3) -0.0011(3) 0.0000(3)
C13 0.0112(4) 0.0099(4) 0.0101(4) -0.0005(3) -0.0010(3) 0.0011(3)
C12 0.0116(4) 0.0126(4) 0.0157(4) 0.0009(3) -0.0017(3) -0.0028(3)
C8 0.0122(4) 0.0111(4) 0.0116(4) 0.0017(3) -0.0020(3) -0.0019(3)
C14 0.0117(4) 0.0112(4) 0.0104(4) -0.0003(3) 0.0005(3) 0.0013(3)
C2 0.0114(4) 0.0124(4) 0.0116(4) 0.0010(3) -0.0015(3) 0.0001(3)
C1 0.0117(4) 0.0107(4) 0.0111(4) 0.0007(3) -0.0008(3) -0.0002(3)
C6 0.0158(5) 0.0144(4) 0.0153(4) -0.0026(3) -0.0032(4) 0.0011(3)
C25 0.0156(5) 0.0155(4) 0.0129(4) -0.0025(3) -0.0008(4) -0.0014(3)
C31 0.0164(5) 0.0162(4) 0.0130(4) 0.0020(3) 0.0015(4) 0.0036(4)
C18 0.0143(5) 0.0113(4) 0.0167(4) 0.0010(3) -0.0006(4) 0.0025(3)
C28 0.0123(5) 0.0138(4) 0.0148(4) -0.0010(3) -0.0011(3) -0.0012(3)
C15 0.0132(5) 0.0159(4) 0.0152(4) -0.0007(3) 0.0028(4) 0.0007(3)
B 0.0104(5) 0.0097(4) 0.0111(4) 0.0001(3) -0.0010(3) 0.0000(3)
C3 0.0122(5) 0.0167(4) 0.0183(5) 0.0003(4) -0.0034(4) -0.0003(3)
C9 0.0180(5) 0.0168(4) 0.0123(4) 0.0030(3) -0.0027(4) -0.0040(4)
C5 0.0210(5) 0.0148(4) 0.0162(5) -0.0029(3) -0.0034(4) -0.0014(4)
C4 0.0166(5) 0.0175(5) 0.0188(5) -0.0004(4) -0.0057(4) -0.0042(4)
C19 0.0158(5) 0.0169(4) 0.0176(5) 0.0033(4) -0.0001(4) 0.0054(4)
C16 0.0127(5) 0.0200(5) 0.0190(5) -0.0019(4) 0.0020(4) 0.0044(4)
C17 0.0160(5) 0.0145(4) 0.0197(5) -0.0004(4) 0.0002(4) 0.0062(4)
C11 0.0131(5) 0.0141(4) 0.0189(5) 0.0043(3) -0.0007(4) -0.0042(3)
C22 0.0140(5) 0.0215(5) 0.0133(4) 0.0029(4) 0.0015(4) -0.0004(4)
C34 0.0221(6) 0.0125(4) 0.0167(5) 0.0012(3) 0.0057(4) -0.0020(4)
C10 0.0162(5) 0.0179(4) 0.0153(4) 0.0061(4) -0.0004(4) -0.0034(4)
C27 0.0224(6) 0.0276(6) 0.0243(6) -0.0085(5) 0.0082(5) -0.0054(5)
C36 0.0358(7) 0.0121(4) 0.0276(6) 0.0030(4) 0.0047(5) -0.0027(4)
C30 0.0146(5) 0.0198(5) 0.0241(5) -0.0026(4) -0.0006(4) -0.0053(4)
C24 0.0209(6) 0.0308(6) 0.0161(5) -0.0002(4) 0.0049(4) 0.0057(5)
C29 0.0161(5) 0.0190(5) 0.0332(6) 0.0052(4) -0.0030(5) 0.0024(4)
C21 0.0375(8) 0.0229(5) 0.0176(5) 0.0037(4) -0.0050(5) 0.0087(5)
C23 0.0216(6) 0.0353(7) 0.0193(5) 0.0044(5) 0.0041(4) -0.0110(5)
C35 0.0238(6) 0.0195(5) 0.0298(6) 0.0016(4) -0.0017(5) -0.0071(4)
C33 0.0274(7) 0.0455(8) 0.0157(5) -0.0109(5) -0.0046(5) 0.0142(6)
C32 0.0302(7) 0.0242(6) 0.0250(6) 0.0101(5) -0.0064(5) 0.0013(5)
C26 0.0278(7) 0.0159(5) 0.0386(7) -0.0096(5) 0.0100(6) -0.0042(4)
C20 0.0535(10) 0.0173(5) 0.0248(6) 0.0004(4) -0.0047(6) 0.0131(6)
K 0.01300(10) 0.01533(9) 0.01088(8) 0.00104(7) 0.00003(7) 0.00094(7)
O4 0.0253(5) 0.0190(4) 0.0162(4) -0.0032(3) -0.0059(3) 0.0071(3)
O7 0.0121(4) 0.0207(4) 0.0235(4) 0.0078(3) 0.0007(3) 0.0017(3)
O6 0.0152(4) 0.0173(3) 0.0211(4) -0.0043(3) 0.0049(3) -0.0037(3)
O2 0.0164(4) 0.0241(4) 0.0209(4) 0.0093(3) 0.0027(3) 0.0011(3)
O10 0.0248(5) 0.0137(3) 0.0271(4) -0.0058(3) 0.0117(3) -0.0047(3)
O9 0.0233(4) 0.0181(4) 0.0138(3) 0.0008(3) -0.0009(3) -0.0050(3)
O8 0.0182(4) 0.0235(4) 0.0208(4) 0.0047(3) -0.0041(3) -0.0021(3)
O1 0.0150(4) 0.0153(3) 0.0253(4) -0.0042(3) 0.0041(3) -0.0010(3)
O5 0.0154(4) 0.0137(3) 0.0365(5) -0.0066(3) -0.0025(3) 0.0006(3)
O3 0.0276(5) 0.0318(5) 0.0140(4) 0.0041(3) 0.0039(3) 0.0083(4)
C42 0.0143(5) 0.0157(4) 0.0137(4) -0.0002(3) 0.0001(3) 0.0027(3)
C37 0.0146(5) 0.0169(4) 0.0167(5) 0.0005(3) -0.0022(4) 0.0020(4)
C57 0.0144(5) 0.0141(4) 0.0201(5) 0.0011(4) 0.0004(4) 0.0019(3)
C51 0.0205(5) 0.0158(4) 0.0148(4) -0.0014(3) 0.0041(4) -0.0028(4)
C63 0.0278(6) 0.0150(4) 0.0135(4) -0.0021(3) -0.0001(4) 0.0001(4)
C56 0.0137(5) 0.0160(4) 0.0122(4) -0.0003(3) 0.0019(3) -0.0021(3)
C55 0.0163(5) 0.0162(4) 0.0153(4) -0.0002(3) 0.0004(4) -0.0031(4)
C41 0.0223(6) 0.0192(5) 0.0210(5) -0.0030(4) 0.0025(4) 0.0058(4)
C44 0.0204(6) 0.0267(6) 0.0294(6) 0.0145(5) 0.0040(5) 0.0016(5)
C49 0.0279(6) 0.0173(5) 0.0199(5) -0.0026(4) -0.0104(5) 0.0023(4)
C64 0.0250(6) 0.0149(4) 0.0156(5) -0.0027(3) 0.0037(4) 0.0005(4)
C62 0.0279(7) 0.0222(5) 0.0203(5) -0.0005(4) -0.0014(5) -0.0113(5)
C43 0.0217(6) 0.0148(5) 0.0256(6) 0.0035(4) 0.0019(4) -0.0010(4)
C50 0.0216(6) 0.0141(4) 0.0271(6) -0.0008(4) -0.0077(5) -0.0022(4)
C60 0.0150(5) 0.0283(6) 0.0309(6) 0.0109(5) -0.0060(5) -0.0024(4)
C54 0.0168(5) 0.0229(5) 0.0186(5) 0.0001(4) 0.0003(4) -0.0053(4)
C52 0.0211(6) 0.0201(5) 0.0243(6) -0.0029(4) 0.0061(4) 0.0009(4)
C40 0.0215(6) 0.0321(6) 0.0247(6) -0.0037(5) 0.0055(5) 0.0094(5)
C53 0.0153(5) 0.0276(6) 0.0241(6) -0.0012(4) 0.0030(4) -0.0009(4)
C59 0.0125(5) 0.0257(6) 0.0325(6) 0.0096(5) 0.0040(4) 0.0014(4)
C46 0.0263(7) 0.0415(7) 0.0193(6) 0.0128(5) 0.0106(5) 0.0104(6)
C61 0.0213(6) 0.0340(7) 0.0208(5) 0.0002(5) -0.0054(5) -0.0098(5)
C39 0.0167(6) 0.0388(7) 0.0230(6) 0.0015(5) 0.0051(4) 0.0036(5)
C38 0.0164(5) 0.0263(6) 0.0214(5) 0.0029(4) -0.0005(4) -0.0022(4)
C58 0.0135(5) 0.0215(5) 0.0319(6) 0.0111(5) 0.0001(4) 0.0033(4)
C48 0.0343(7) 0.0275(6) 0.0194(5) -0.0093(4) -0.0041(5) 0.0156(5)
C45 0.0162(6) 0.0371(7) 0.0271(6) 0.0146(5) 0.0069(5) 0.0023(5)
C47 0.0313(7) 0.0420(8) 0.0135(5) -0.0039(5) 0.0023(5) 0.0158(6)

loop_
_atom_type_symbol
_atom_type_description
_atom_type_scat_dispersion_real
_atom_type_scat_dispersion_imag
_atom_type_scat_source
C C 0.0033 0.0016 'International Tables Vol C Tables 4.2.6.8 and 6.1.1.4'
H H 0.0000 0.0000 'International Tables Vol C Tables 4.2.6.8 and 6.1.1.4'
B B 0.0013 0.0007 'International Tables Vol C Tables 4.2.6.8 and 6.1.1.4'
O O 0.0106 0.0060 'International Tables Vol C Tables 4.2.6.8 and 6.1.1.4'
P P 0.1023 0.0942 'International Tables Vol C Tables 4.2.6.8 and 6.1.1.4'
K K 0.2009 0.2494 'International Tables Vol C Tables 4.2.6.8 and 6.1.1.4'
Cu Cu 0.3201 1.2651 'International Tables Vol C Tables 4.2.6.8 and 6.1.1.4'

loop_
_geom_angle_atom_site_label_1
_geom_angle_atom_site_label_2
_geom_angle_atom_site_label_3
_geom_angle
B Cu P3 84.93(3)
B Cu P1 84.60(3)
P3 Cu P1 118.558(11)
B Cu P2 84.77(3)
P3 Cu P2 117.033(12)
P1 Cu P2 121.937(11)
C14 P3 C31 100.49(5)
C14 P3 C34 101.96(5)
C31 P3 C34 103.94(5)
C14 P3 Cu 100.84(3)
C31 P3 Cu 112.00(4)
C34 P3 Cu 132.56(4)
C8 P2 C28 101.68(5)
C8 P2 C25 103.15(5)
C28 P2 C25 102.99(5)
C8 P2 Cu 100.45(3)
C28 P2 Cu 114.65(3)
C25 P2 Cu 129.83(4)
C2 P1 C22 102.62(5)
C2 P1 C19 103.66(5)
C22 P1 C19 101.36(5)
C2 P1 Cu 103.16(4)
C22 P1 Cu 113.50(4)
C19 P1 Cu 129.36(4)
C12 C7 C8 115.64(9)
C12 C7 B 123.73(9)
C8 C7 B 120.62(8)
C18 C13 C14 116.23(9)
C18 C13 B 123.01(9)
C14 C13 B 120.70(8)
C11 C12 C7 122.79(10)
C9 C8 C7 121.43(9)
C9 C8 P2 124.69(8)
C7 C8 P2 113.86(7)
C15 C14 C13 121.18(9)
C15 C14 P3 125.05(8)
C13 C14 P3 113.73(7)
C3 C2 C1 120.72(9)
C3 C2 P1 125.10(8)
C1 C2 P1 114.18(7)
C6 C1 C2 116.51(9)
C6 C1 B 123.82(9)
C2 C1 B 119.34(9)
C5 C6 C1 122.35(10)
C27 C25 C26 106.94(10)
C27 C25 P2 111.22(8)
C26 C25 P2 110.33(8)
C33 C31 C32 109.18(10)
C33 C31 P3 114.58(8)
C32 C31 P3 114.68(8)
C17 C18 C13 122.58(10)
C30 C28 C29 108.45(9)
C30 C28 P2 114.17(8)
C29 C28 P2 114.52(8)
C16 C15 C14 120.77(10)
C1 B C13 113.71(8)
C1 B C7 110.50(8)
C13 B C7 114.69(8)
C1 B Cu 107.62(6)
C13 B Cu 105.63(6)
C7 B Cu 103.83(6)
C4 C3 C2 120.94(10)
C10 C9 C8 120.74(10)
C6 C5 C4 120.02(10)
C3 C4 C5 119.17(10)
C21 C19 C20 107.82(10)
C21 C19 P1 112.48(8)
C20 C19 P1 109.73(9)
C15 C16 C17 119.21(10)
C18 C17 C16 120.02(10)
C12 C11 C10 120.10(10)
C24 C22 C23 109.63(11)
C24 C22 P1 112.40(8)
C23 C22 P1 114.62(8)
C35 C34 C36 107.60(10)
C35 C34 P3 108.98(8)
C36 C34 P3 112.57(9)
C9 C10 C11 119.01(10)
O2 K O3 62.79(3)
O2 K O7 113.18(3)
O3 K O7 70.46(3)
O2 K O10 124.71(3)
O3 K O10 172.11(3)
O7 K O10 102.80(3)
O2 K O5 102.94(3)
O3 K O5 95.15(3)
O7 K O5 126.87(3)
O10 K O5 85.65(3)
O2 K O9 68.19(3)
O3 K O9 128.31(3)
O7 K O9 117.81(3)
O10 K O9 58.08(2)
O5 K O9 111.07(3)
O2 K O8 72.56(3)
O3 K O8 89.26(3)
O7 K O8 61.59(3)
O10 K O8 91.00(3)
O5 K O8 171.42(3)
O9 K O8 60.62(3)
O2 K O4 117.05(3)
O3 K O4 61.37(3)
O7 K O4 71.98(3)
O10 K O4 113.17(3)
O5 K O4 57.00(2)
O9 K O4 167.16(3)
O8 K O4 131.47(3)
O2 K O1 56.63(3)
O3 K O1 92.06(3)
O7 K O1 162.49(3)
O10 K O1 94.55(3)
O5 K O1 51.49(2)
O9 K O1 73.56(2)
O8 K O1 121.12(3)
O4 K O1 99.13(2)
O2 K O6 162.12(3)
O3 K O6 119.98(3)
O7 K O6 56.92(2)
O10 K O6 52.14(2)
O5 K O6 94.52(3)
O9 K O6 102.03(2)
O8 K O6 89.63(2)
O4 K O6 75.84(2)
O1 K O6 136.87(3)
O2 K C45 22.97(3)
O3 K C45 43.17(3)
O7 K C45 91.93(3)
O10 K C45 143.28(3)
O5 K C45 112.08(3)
O9 K C45 85.26(3)
O8 K C45 66.63(3)
O4 K C45 103.31(3)
O1 K C45 75.15(3)
O6 K C45 147.98(3)
O2 K C51 142.46(3)
O3 K C51 152.52(3)
O7 K C51 97.95(3)
O10 K C51 21.63(2)
O5 K C51 71.46(3)
O9 K C51 79.16(3)
O8 K C51 107.43(3)
O4 K C51 91.57(3)
O1 K C51 97.34(3)
O6 K C51 41.26(3)
C45 K C51 164.14(3)
C49 O4 C48 113.08(9)
C49 O4 K 119.15(6)
C48 O4 K 108.40(8)
C58 O7 C59 113.34(9)
C58 O7 K 122.92(7)
C59 O7 K 110.41(7)
C56 O6 C57 117.73(9)
C56 O6 K 104.72(6)
C57 O6 K 106.70(6)
C45 O2 C44 113.10(9)
C45 O2 K 107.87(7)
C44 O2 K 124.85(7)
C51 O10 C64 117.97(10)
C51 O10 K 109.08(6)
C64 O10 K 111.17(7)
C63 O9 C62 113.44(9)
C63 O9 K 118.36(6)
C62 O9 K 110.99(7)
C60 O8 C61 112.47(10)
C60 O8 K 113.81(7)
C61 O8 K 116.25(7)
C42 O1 C43 118.51(9)
C42 O1 K 112.29(6)
C43 O1 K 111.83(7)
C37 O5 C50 119.43(10)
C37 O5 K 116.06(7)
C50 O5 K 117.58(7)
C47 O3 C46 111.96(10)
C47 O3 K 118.81(8)
C46 O3 K 115.69(8)
O1 C42 C41 125.96(10)
O1 C42 C37 114.30(9)
C41 C42 C37 119.74(11)
O5 C37 C38 125.95(11)
O5 C37 C42 113.89(10)
C38 C37 C42 120.16(11)
O6 C57 C58 106.53(9)
O10 C51 C52 125.68(10)
O10 C51 C56 114.33(10)
C52 C51 C56 120.00(10)
O10 C51 K 49.29(5)
C52 C51 K 139.52(8)
C56 C51 K 80.84(6)
O9 C63 C64 108.65(9)
O6 C56 C55 125.44(10)
O6 C56 C51 114.77(9)
C55 C56 C51 119.78(11)
C56 C55 C54 120.04(11)
C42 C41 C40 119.78(12)
O2 C44 C43 108.65(10)
O4 C49 C50 108.66(9)
O10 C64 C63 106.14(10)
O9 C62 C61 112.43(10)
O1 C43 C44 106.21(10)
O5 C50 C49 105.98(10)
O8 C60 C59 108.00(10)
C53 C54 C55 120.05(11)
C51 C52 C53 119.76(11)
C39 C40 C41 120.35(12)
C54 C53 C52 120.34(12)
O7 C59 C60 111.92(11)
O3 C46 C45 109.00(10)
O8 C61 C62 108.49(10)
C40 C39 C38 120.26(12)
C37 C38 C39 119.70(12)
O7 C58 C57 109.16(9)
O4 C48 C47 112.95(10)
O2 C45 C46 112.34(11)
O2 C45 K 49.16(5)
C46 C45 K 83.67(7)
O3 C47 C48 109.12(10)

loop_
_geom_bond_atom_site_label_1
_geom_bond_atom_site_label_2
_geom_bond_distance
Cu B 2.1989(11)
Cu P3 2.2376(3)
Cu P1 2.2406(3)
Cu P2 2.2546(3)
P3 C14 1.8389(10)
P3 C31 1.8847(11)
P3 C34 1.8895(12)
P2 C8 1.8304(10)
P2 C28 1.8847(11)
P2 C25 1.8858(11)
P1 C2 1.8439(10)
P1 C22 1.8785(11)
P1 C19 1.8917(11)
C7 C12 1.4122(14)
C7 C8 1.4180(14)
C7 B 1.6121(15)
C13 C18 1.4088(14)
C13 C14 1.4174(14)
C13 B 1.6121(16)
C12 C11 1.3921(15)
C8 C9 1.4041(14)
C14 C15 1.3989(15)
C2 C3 1.4026(15)
C2 C1 1.4160(15)
C1 C6 1.4130(14)
C1 B 1.6041(15)
C6 C5 1.3888(15)
C25 C27 1.5171(17)
C25 C26 1.5264(16)
C31 C33 1.5232(17)
C31 C32 1.5269(16)
C18 C17 1.3894(16)
C28 C30 1.5266(15)
C28 C29 1.5293(16)
C15 C16 1.3905(15)
C3 C4 1.3916(16)
C9 C10 1.3888(15)
C5 C4 1.3937(17)
C19 C21 1.5268(17)
C19 C20 1.5318(18)
C16 C17 1.3913(17)
C11 C10 1.3933(16)
C22 C24 1.5266(17)
C22 C23 1.5344(17)
C34 C35 1.5284(18)
C34 C36 1.5340(16)
K O2 2.7571(9)
K O3 2.7707(9)
K O7 2.7977(9)
K O10 2.8167(9)
K O5 2.8467(9)
K O9 2.8611(8)
K O8 2.8656(9)
K O4 2.8786(9)
K O1 2.9535(9)
K O6 2.9661(9)
K C45 3.4686(13)
K C51 3.5119(12)
O4 C49 1.4261(15)
O4 C48 1.4337(17)
O7 C58 1.4224(14)
O7 C59 1.4284(15)
O6 C56 1.3698(14)
O6 C57 1.4300(14)
O2 C45 1.4224(16)
O2 C44 1.4233(15)
O10 C51 1.3700(14)
O10 C64 1.4322(14)
O9 C63 1.4211(15)
O9 C62 1.4300(16)
O8 C60 1.4237(16)
O8 C61 1.4306(16)
O1 C42 1.3616(14)
O1 C43 1.4303(14)
O5 C37 1.3658(14)
O5 C50 1.4331(14)
O3 C47 1.4190(17)
O3 C46 1.4267(17)
C42 C41 1.3839(16)
C42 C37 1.4076(15)
C37 C38 1.3799(17)
C57 C58 1.4979(17)
C51 C52 1.3805(18)
C51 C56 1.4067(15)
C63 C64 1.4985(17)
C56 C55 1.3830(15)
C55 C54 1.3950(17)
C41 C40 1.3957(19)
C44 C43 1.4976(19)
C49 C50 1.5014(19)
C62 C61 1.509(2)
C60 C59 1.509(2)
C54 C53 1.3788(18)
C52 C53 1.3983(18)
C40 C39 1.378(2)
C46 C45 1.502(2)
C39 C38 1.3970(19)
C48 C47 1.509(2)
